data_7249571
loop_
_publ_author_name
'Gurbanov, Atash V.'
'Mahmoudi, Ghodrat'
'Zangrando, Ennio'
'Zubkov, Fedor I.'
'Hasanov, Khudayar I.'
'Mahmudov, Kamran T.'

_publ_section_title
;
 Bridging linker installation strategy in the engineering of copper(ii)
 complexes: activation of nitriles, efficient catalysts for the
 cyanosilylation of aldehydes
;
_journal_issue 47
_journal_name_full CrystEngComm
_journal_page_first 6692
_journal_page_last 6700
_journal_paper_doi 10.1039/D4CE00950A
_journal_volume 26
_journal_year 2024
_chemical_formula_moiety 'C34 H34 Cu2 N10 O10 S2, C32 H30 Cu2 N10 O10 S2, 6(H2 O)'
_chemical_formula_sum 'C66 H76 Cu4 N20 O26 S4'
_chemical_formula_weight 1947.86
_space_group_crystal_system triclinic
_space_group_IT_number 2
_space_group_name_Hall '-P 1'
_space_group_name_H-M_alt 'P -1'
_atom_sites_solution_hydrogens mixed
_atom_sites_solution_primary direct
_atom_sites_solution_secondary difmap
_audit_creation_method SHELXL-2019/2
_audit_update_record
;
2024-08-16 deposited with the CCDC.	2024-11-11 downloaded from the CCDC.
;
_cell_angle_alpha 103.780(8)
_cell_angle_beta 103.852(7)
_cell_angle_gamma 94.205(7)
_cell_formula_units_Z 1
_cell_length_a 8.808(2)
_cell_length_b 13.721(3)
_cell_length_c 18.327(4)
_cell_measurement_reflns_used 7488
_cell_measurement_temperature 296(2)
_cell_measurement_theta_max 25.63
_cell_measurement_theta_min 2.38
_cell_volume 2068.5(8)
_computing_cell_refinement 'Bruker SAINT'
_computing_data_collection 'Bruker APEX4'
_computing_data_reduction 'Bruker SAINT'
_computing_molecular_graphics 'Bruker SHELXTL'
_computing_publication_material 'Bruker SHELXTL'
_computing_structure_refinement 'SHELXL-2019/2 (Sheldrick, 2019)'
_computing_structure_solution 'SHELXT-2019/1 (Sheldrick, 2019)'
_diffrn_ambient_temperature 296(2)
_diffrn_measured_fraction_theta_full 0.980
_diffrn_measured_fraction_theta_max 0.980
_diffrn_measurement_device_type 'Bruker APEX-II CCD'
_diffrn_measurement_method '\f and \w scans'
_diffrn_radiation_type MoK\a
_diffrn_radiation_wavelength 0.71073
_diffrn_reflns_av_R_equivalents 0.0661
_diffrn_reflns_av_unetI/netI 0.0510
_diffrn_reflns_Laue_measured_fraction_full 0.980
_diffrn_reflns_Laue_measured_fraction_max 0.980
_diffrn_reflns_limit_h_max 10
_diffrn_reflns_limit_h_min -10
_diffrn_reflns_limit_k_max 16
_diffrn_reflns_limit_k_min -16
_diffrn_reflns_limit_l_max 22
_diffrn_reflns_limit_l_min -22
_diffrn_reflns_number 34749
_diffrn_reflns_point_group_measured_fraction_full 0.980
_diffrn_reflns_point_group_measured_fraction_max 0.980
_diffrn_reflns_theta_full 25.242
_diffrn_reflns_theta_max 25.681
_diffrn_reflns_theta_min 1.543
_diffrn_source 'fine-focus sealed tube'
_exptl_absorpt_coefficient_mu 1.203
_exptl_absorpt_correction_T_max 0.870
_exptl_absorpt_correction_T_min 0.754
_exptl_absorpt_correction_type multi-scan
_exptl_absorpt_process_details 'SADABS (Bruker, 2008)'
_exptl_crystal_colour green
_exptl_crystal_density_diffrn 1.564
_exptl_crystal_description needle
_exptl_crystal_F_000 1000
_exptl_crystal_size_max 0.240
_exptl_crystal_size_mid 0.190
_exptl_crystal_size_min 0.110
_refine_diff_density_max 0.754
_refine_diff_density_min -0.474
_refine_diff_density_rms 0.075
_refine_ls_extinction_method none
_refine_ls_goodness_of_fit_ref 1.031
_refine_ls_hydrogen_treatment constr
_refine_ls_matrix_type full
_refine_ls_number_parameters 544
_refine_ls_number_reflns 7714
_refine_ls_number_restraints 0
_refine_ls_restrained_S_all 1.031
_refine_ls_R_factor_all 0.0779
_refine_ls_R_factor_gt 0.0506
_refine_ls_shift/su_max 0.001
_refine_ls_shift/su_mean 0.000
_refine_ls_structure_factor_coef Fsqd
_refine_ls_weighting_details 'w=1/[\s^2^(Fo^2^)+(0.0673P)^2^+2.1170P] where P=(Fo^2^+2Fc^2^)/3'
_refine_ls_weighting_scheme calc
_refine_ls_wR_factor_gt 0.1261
_refine_ls_wR_factor_ref 0.1436
_reflns_Friedel_coverage 0.000
_reflns_number_gt 5529
_reflns_number_total 7714
_reflns_threshold_expression 'I > 2\s(I)'
_cod_data_source_file d4ce00950a2.cif
_cod_data_source_block 4
_cod_depositor_comments 'Adding full bibliography for 7249567--7249573.cif.'
_cod_original_cell_volume 2068.6(8)
_cod_database_code 7249571
_shelx_shelxl_version_number 2019/2
_shelx_space_group_comment
;
The symmetry employed for this shelxl refinement is uniquely defined
by the following loop, which should always be used as a source of
symmetry information in preference to the above space-group names.
They are only intended as comments.
;
_shelx_estimated_absorpt_t_min 0.761
_shelx_estimated_absorpt_t_max 0.879

loop_
_space_group_symop_operation_xyz
'x, y, z'
'-x, -y, -z'

loop_
_atom_site_label
_atom_site_type_symbol
_atom_site_fract_x
_atom_site_fract_y
_atom_site_fract_z
_atom_site_U_iso_or_equiv
_atom_site_adp_type
_atom_site_occupancy
_atom_site_site_symmetry_order
_atom_site_calc_flag
_atom_site_refinement_flags_posn
_atom_site_refinement_flags_adp
_atom_site_refinement_flags_occupancy
_atom_site_disorder_assembly
_atom_site_disorder_group
Cu1 Cu 0.64961(6) 0.59752(4) 0.75478(3) 0.04532(16) Uani 1 1 d . . . . .
Cu2 Cu 0.87072(6) 0.93520(4) 0.25153(3) 0.04700(16) Uani 1 1 d . . . . .
S1 S 0.84333(15) 0.45976(10) 0.83226(7) 0.0574(3) Uani 1 1 d . . . . .
S2 S 1.00303(13) 1.09811(9) 0.18469(7) 0.0524(3) Uani 1 1 d . . . . .
O1 O 0.7331(4) 0.5354(3) 0.83955(18) 0.0658(9) Uani 1 1 d . . . . .
O2 O 0.8702(5) 0.4185(3) 0.8987(2) 0.0803(11) Uani 1 1 d . . . . .
O3 O 0.9797(4) 0.4975(3) 0.8148(2) 0.0769(10) Uani 1 1 d . . . . .
O4 O 0.6349(4) 0.7306(2) 0.57202(18) 0.0574(8) Uani 1 1 d . . . . .
O5 O 0.3935(4) 0.5234(3) 0.7270(2) 0.0670(9) Uani 1 1 d . . . . .
H5O H 0.349147 0.502389 0.678407 0.101 Uiso 1 1 d R U . . .
O6 O 0.8975(4) 1.0030(3) 0.17033(18) 0.0638(9) Uani 1 1 d . . . . .
O7 O 1.1670(4) 1.0877(3) 0.2082(2) 0.0712(10) Uani 1 1 d . . . . .
O8 O 0.9606(4) 1.1410(3) 0.1197(2) 0.0707(10) Uani 1 1 d . . . . .
O9 O 1.0689(4) 0.7959(2) 0.42296(19) 0.0619(8) Uani 1 1 d . . . . .
O10 O 0.6498(4) 0.9952(3) 0.2697(2) 0.0673(9) Uani 1 1 d . . . . .
H10D H 0.632149 0.999627 0.313871 0.101 Uiso 1 1 d R U . . .
H10E H 0.557709 0.992327 0.240541 0.101 Uiso 1 1 d R U . . .
O11 O 0.3563(5) 0.9446(3) 0.1685(2) 0.0859(12) Uani 1 1 d . . . . .
H11B H 0.305938 0.901724 0.126361 0.129 Uiso 1 1 d R U . . .
H11C H 0.283268 0.978384 0.178341 0.129 Uiso 1 1 d R U . . .
O12 O 0.8360(8) 0.1769(5) -0.0295(3) 0.150(2) Uani 1 1 d . . . . .
H12B H 0.893675 0.162935 0.009350 0.224 Uiso 1 1 d R U . . .
H12C H 0.777165 0.217356 -0.016570 0.224 Uiso 1 1 d R U . . .
O13 O 0.8431(11) 0.3653(7) 1.0327(5) 0.217(4) Uani 1 1 d . . . . .
H13B H 0.857732 0.384198 0.996881 0.325 Uiso 1 1 d R U . . .
H13C H 0.905312 0.393258 1.075481 0.325 Uiso 1 1 d R U . . .
N1 N 0.6841(4) 0.4843(2) 0.67261(19) 0.0418(8) Uani 1 1 d . . . . .
N2 N 0.6925(4) 0.4854(3) 0.60283(19) 0.0420(8) Uani 1 1 d . . . . .
N3 N 0.6315(5) 0.6843(3) 0.6859(2) 0.0531(9) Uani 1 1 d . . . . .
H3N H 0.639230 0.751652 0.705891 0.064 Uiso 1 1 d R U . . .
N4 N 0.7198(5) 0.5430(3) 0.4398(2) 0.0610(10) Uani 1 1 d . . . . .
N5 N 0.6159(4) 0.7123(3) 0.8379(2) 0.0463(8) Uani 1 1 d . . . . .
N6 N 0.9900(4) 1.0517(3) 0.3376(2) 0.0447(8) Uani 1 1 d . . . . .
N7 N 1.0786(4) 1.0508(3) 0.4051(2) 0.0451(8) Uani 1 1 d . . . . .
N8 N 0.9224(5) 0.8447(3) 0.3170(2) 0.0574(10) Uani 1 1 d . . . . .
H8N H 0.869241 0.781521 0.300086 0.069 Uiso 1 1 d R U . . .
N9 N 1.2985(5) 0.9879(3) 0.5582(3) 0.0665(11) Uani 1 1 d . . . . .
N10 N 0.7612(4) 0.8127(3) 0.1637(2) 0.0478(8) Uani 1 1 d . . . . .
C2 C 0.7397(5) 0.3626(3) 0.7507(3) 0.0494(10) Uani 1 1 d . . . . .
C3 C 0.7274(6) 0.2633(4) 0.7569(3) 0.0649(13) Uani 1 1 d . . . . .
H3A H 0.771560 0.250053 0.804360 0.078 Uiso 1 1 calc R U . . .
C4 C 0.6510(8) 0.1852(4) 0.6939(4) 0.0790(17) Uani 1 1 d . . . . .
H4A H 0.646428 0.118952 0.698243 0.095 Uiso 1 1 calc R U . . .
C5 C 0.5814(7) 0.2042(4) 0.6248(4) 0.0755(15) Uani 1 1 d . . . . .
H5A H 0.527450 0.151131 0.582280 0.091 Uiso 1 1 calc R U . . .
C6 C 0.5915(6) 0.3030(4) 0.6181(3) 0.0595(12) Uani 1 1 d . . . . .
H6A H 0.542343 0.315807 0.571142 0.071 Uiso 1 1 calc R U . . .
C7 C 0.6827(5) 0.5685(3) 0.5777(2) 0.0419(9) Uani 1 1 d . . . . .
C8 C 0.6480(5) 0.6660(3) 0.6164(2) 0.0454(9) Uani 1 1 d . . . . .
C9 C 0.7028(5) 0.5542(3) 0.5008(3) 0.0483(10) Uani 1 1 d . . . . .
C10 C 0.5816(7) 0.8254(4) 0.5998(3) 0.0696(14) Uani 1 1 d . . . . .
H10A H 0.570250 0.862249 0.560850 0.104 Uiso 1 1 calc R U . . .
H10B H 0.657249 0.864370 0.646630 0.104 Uiso 1 1 calc R U . . .
H10C H 0.481569 0.812907 0.610605 0.104 Uiso 1 1 calc R U . . .
C11 C 0.4796(6) 0.7522(4) 0.8282(3) 0.0717(15) Uani 1 1 d . . . . .
H11A H 0.397935 0.722092 0.783868 0.086 Uiso 1 1 calc R U . . .
C12 C 0.4564(6) 0.8346(4) 0.8805(3) 0.0754(17) Uani 1 1 d . . . . .
H12A H 0.359234 0.858358 0.871916 0.091 Uiso 1 1 calc R U . . .
C13 C 0.5756(5) 0.8833(3) 0.9462(2) 0.0466(10) Uani 1 1 d . . . . .
C14 C 0.7142(5) 0.8430(3) 0.9549(2) 0.0497(10) Uani 1 1 d . . . . .
H14A H 0.798855 0.873101 0.997834 0.060 Uiso 1 1 calc R U . . .
C15 C 0.7298(5) 0.7582(3) 0.9007(3) 0.0497(10) Uani 1 1 d . . . . .
H15A H 0.825131 0.732150 0.908772 0.060 Uiso 1 1 calc R U . . .
C16 C 0.5596(5) 0.9752(3) 1.0030(2) 0.0530(11) Uani 1 1 d . . . . .
H16A H 0.643263 0.999857 1.047463 0.064 Uiso 1 1 calc R U . . .
C17A C 0.3379(11) 0.4687(8) 0.7726(5) 0.140(3) Uani 1 1 d . . . . .
H17A H 0.229897 0.439738 0.747564 0.211 Uiso 1 1 calc R U . . .
H17B H 0.344631 0.513081 0.822791 0.211 Uiso 1 1 calc R U . . .
H17C H 0.400804 0.415510 0.778958 0.211 Uiso 1 1 calc R U . . .
C17 C 0.9683(5) 1.1527(3) 0.3335(3) 0.0476(10) Uani 1 1 d . . . . .
C18 C 0.9657(5) 1.1816(3) 0.2656(3) 0.0493(10) Uani 1 1 d . . . . .
C1 C 0.6730(5) 0.3824(3) 0.6801(2) 0.0456(10) Uani 1 1 d . . . . .
C19 C 0.9454(5) 1.2808(4) 0.2629(3) 0.0616(13) Uani 1 1 d . . . . .
H19A H 0.946557 1.301052 0.218072 0.074 Uiso 1 1 calc R U . . .
C20 C 0.9236(6) 1.3487(4) 0.3274(4) 0.0695(15) Uani 1 1 d . . . . .
H20A H 0.910941 1.414960 0.325854 0.083 Uiso 1 1 calc R U . . .
C21 C 0.9205(7) 1.3197(4) 0.3931(4) 0.0718(15) Uani 1 1 d . . . . .
H21A H 0.904241 1.365831 0.435780 0.086 Uiso 1 1 calc R U . . .
C22 C 0.9415(6) 1.2221(4) 0.3964(3) 0.0623(12) Uani 1 1 d . . . . .
H22A H 0.937704 1.202498 0.441252 0.075 Uiso 1 1 calc R U . . .
C23 C 1.1019(5) 0.9654(3) 0.4251(2) 0.0442(9) Uani 1 1 d . . . . .
C24 C 1.0242(5) 0.8641(3) 0.3837(3) 0.0470(10) Uani 1 1 d . . . . .
C25 C 1.2116(5) 0.9787(3) 0.4993(3) 0.0500(10) Uani 1 1 d . . . . .
C26 C 0.9982(8) 0.6920(4) 0.3902(4) 0.0812(17) Uani 1 1 d . . . . .
H26A H 1.050679 0.650998 0.421410 0.122 Uiso 1 1 calc R U . . .
H26B H 1.008156 0.669243 0.338073 0.122 Uiso 1 1 calc R U . . .
H26C H 0.888458 0.686378 0.389399 0.122 Uiso 1 1 calc R U . . .
C27 C 0.6113(6) 0.7738(4) 0.1523(3) 0.0710(15) Uani 1 1 d . . . . .
H27A H 0.551001 0.809246 0.181985 0.085 Uiso 1 1 calc R U . . .
C28 C 0.5428(6) 0.6848(4) 0.0993(3) 0.0709(15) Uani 1 1 d . . . . .
H28A H 0.436840 0.662245 0.092441 0.085 Uiso 1 1 calc R U . . .
C29 C 0.6286(5) 0.6269(3) 0.0554(2) 0.0462(10) Uani 1 1 d . . . . .
C30 C 0.7828(5) 0.6687(3) 0.0675(3) 0.0554(11) Uani 1 1 d . . . . .
H30A H 0.846464 0.634261 0.039387 0.066 Uiso 1 1 calc R U . . .
C31 C 0.8429(6) 0.7596(4) 0.1200(3) 0.0599(12) Uani 1 1 d . . . . .
H31A H 0.946674 0.785914 0.125627 0.072 Uiso 1 1 calc R U . . .
C32 C 0.5662(5) 0.5278(3) 0.0020(3) 0.0519(10) Uani 1 1 d . . . . .
H32A H 0.624440 0.501103 -0.032266 0.062 Uiso 1 1 calc R U . . .

loop_
_atom_site_aniso_label
_atom_site_aniso_U_11
_atom_site_aniso_U_22
_atom_site_aniso_U_33
_atom_site_aniso_U_23
_atom_site_aniso_U_13
_atom_site_aniso_U_12
Cu1 0.0538(3) 0.0435(3) 0.0330(3) -0.0024(2) 0.0113(2) 0.0130(2)
Cu2 0.0495(3) 0.0400(3) 0.0371(3) -0.0034(2) 0.0004(2) -0.0027(2)
S1 0.0608(7) 0.0649(8) 0.0432(6) 0.0102(6) 0.0092(5) 0.0182(6)
S2 0.0492(6) 0.0554(7) 0.0454(6) 0.0093(6) 0.0051(5) -0.0003(5)
O1 0.091(2) 0.064(2) 0.0392(18) 0.0030(16) 0.0158(17) 0.0324(19)
O2 0.102(3) 0.088(3) 0.051(2) 0.020(2) 0.010(2) 0.037(2)
O3 0.061(2) 0.089(3) 0.064(2) 0.005(2) 0.0025(18) 0.0025(19)
O4 0.080(2) 0.0433(17) 0.0446(18) 0.0080(15) 0.0104(16) 0.0132(16)
O5 0.062(2) 0.082(2) 0.051(2) 0.0058(19) 0.0163(16) 0.0026(18)
O6 0.081(2) 0.059(2) 0.0388(18) 0.0041(16) 0.0066(16) -0.0111(17)
O7 0.0528(19) 0.080(2) 0.067(2) -0.002(2) 0.0084(17) 0.0170(17)
O8 0.075(2) 0.082(3) 0.052(2) 0.025(2) 0.0080(17) -0.0003(19)
O9 0.081(2) 0.0449(18) 0.053(2) 0.0128(16) 0.0093(17) -0.0027(16)
O10 0.0520(19) 0.078(2) 0.054(2) -0.0063(18) 0.0046(15) 0.0066(17)
O11 0.082(3) 0.086(3) 0.070(3) 0.003(2) -0.006(2) 0.032(2)
O12 0.168(6) 0.161(6) 0.087(4) 0.034(4) -0.022(4) 0.003(4)
O13 0.232(9) 0.234(9) 0.134(6) 0.032(7) -0.021(6) 0.003(7)
N1 0.0452(18) 0.0416(19) 0.0342(18) 0.0018(15) 0.0096(15) 0.0094(15)
N2 0.0453(18) 0.0411(19) 0.0327(18) -0.0022(15) 0.0092(14) 0.0050(15)
N3 0.074(3) 0.041(2) 0.039(2) -0.0017(17) 0.0163(18) 0.0149(18)
N4 0.074(3) 0.065(3) 0.042(2) 0.005(2) 0.021(2) 0.007(2)
N5 0.048(2) 0.046(2) 0.0376(19) -0.0047(16) 0.0107(16) 0.0101(16)
N6 0.0446(19) 0.0396(19) 0.041(2) 0.0034(16) 0.0040(15) 0.0002(15)
N7 0.0440(19) 0.045(2) 0.0365(19) 0.0020(16) 0.0022(15) 0.0009(15)
N8 0.068(2) 0.040(2) 0.047(2) 0.0002(18) 0.0002(19) -0.0124(18)
N9 0.066(3) 0.065(3) 0.055(3) 0.010(2) -0.005(2) 0.004(2)
N10 0.048(2) 0.0424(19) 0.039(2) -0.0040(17) 0.0020(16) -0.0009(16)
C2 0.057(3) 0.048(2) 0.047(3) 0.010(2) 0.021(2) 0.015(2)
C3 0.078(3) 0.067(3) 0.062(3) 0.023(3) 0.031(3) 0.024(3)
C4 0.110(5) 0.051(3) 0.088(4) 0.021(3) 0.045(4) 0.013(3)
C5 0.095(4) 0.050(3) 0.073(4) 0.005(3) 0.023(3) -0.004(3)
C6 0.070(3) 0.049(3) 0.051(3) 0.004(2) 0.012(2) 0.001(2)
C7 0.045(2) 0.042(2) 0.031(2) -0.0016(18) 0.0083(17) 0.0048(18)
C8 0.043(2) 0.042(2) 0.043(2) 0.003(2) 0.0044(18) 0.0065(18)
C9 0.048(2) 0.045(2) 0.045(3) 0.003(2) 0.010(2) 0.0049(19)
C10 0.090(4) 0.048(3) 0.064(3) 0.011(3) 0.012(3) 0.017(3)
C11 0.053(3) 0.076(4) 0.052(3) -0.026(3) -0.008(2) 0.016(3)
C12 0.051(3) 0.077(4) 0.065(3) -0.031(3) -0.002(2) 0.022(3)
C13 0.050(2) 0.045(2) 0.034(2) -0.0061(19) 0.0089(18) 0.0058(19)
C14 0.049(2) 0.050(3) 0.037(2) -0.004(2) 0.0021(19) 0.007(2)
C15 0.047(2) 0.048(3) 0.045(3) 0.001(2) 0.006(2) 0.008(2)
C16 0.056(3) 0.051(3) 0.033(2) -0.014(2) 0.002(2) 0.006(2)
C17A 0.120(7) 0.185(10) 0.111(7) 0.050(7) 0.020(5) -0.019(6)
C17 0.043(2) 0.040(2) 0.048(3) 0.001(2) 0.0002(19) 0.0016(18)
C18 0.039(2) 0.046(2) 0.054(3) 0.010(2) 0.0000(19) 0.0013(18)
C1 0.050(2) 0.044(2) 0.043(2) 0.004(2) 0.0182(19) 0.0113(19)
C19 0.045(2) 0.057(3) 0.074(4) 0.022(3) -0.003(2) 0.004(2)
C20 0.058(3) 0.043(3) 0.088(4) 0.002(3) -0.004(3) 0.009(2)
C21 0.078(4) 0.054(3) 0.072(4) 0.003(3) 0.009(3) 0.019(3)
C22 0.072(3) 0.050(3) 0.054(3) 0.003(2) 0.005(2) 0.010(2)
C23 0.046(2) 0.041(2) 0.036(2) 0.0007(19) 0.0049(17) -0.0020(18)
C24 0.055(3) 0.043(2) 0.041(2) 0.006(2) 0.016(2) 0.0009(19)
C25 0.051(2) 0.042(2) 0.047(3) 0.002(2) 0.006(2) 0.0013(19)
C26 0.118(5) 0.047(3) 0.071(4) 0.012(3) 0.021(3) -0.005(3)
C27 0.053(3) 0.055(3) 0.081(4) -0.026(3) 0.018(3) -0.003(2)
C28 0.047(3) 0.051(3) 0.089(4) -0.024(3) 0.015(3) -0.006(2)
C29 0.052(2) 0.037(2) 0.039(2) -0.0037(19) 0.0061(19) 0.0017(18)
C30 0.056(3) 0.049(3) 0.052(3) -0.008(2) 0.018(2) 0.003(2)
C31 0.051(3) 0.061(3) 0.055(3) -0.002(3) 0.013(2) -0.007(2)
C32 0.058(3) 0.041(2) 0.046(3) -0.006(2) 0.012(2) 0.0019(19)

loop_
_atom_type_symbol
_atom_type_description
_atom_type_scat_dispersion_real
_atom_type_scat_dispersion_imag
_atom_type_scat_source
C C 0.0033 0.0016 'International Tables Vol C Tables 4.2.6.8 and 6.1.1.4'
H H 0.0000 0.0000 'International Tables Vol C Tables 4.2.6.8 and 6.1.1.4'
N N 0.0061 0.0033 'International Tables Vol C Tables 4.2.6.8 and 6.1.1.4'
O O 0.0106 0.0060 'International Tables Vol C Tables 4.2.6.8 and 6.1.1.4'
S S 0.1246 0.1234 'International Tables Vol C Tables 4.2.6.8 and 6.1.1.4'
Cu Cu 0.3201 1.2651 'International Tables Vol C Tables 4.2.6.8 and 6.1.1.4'

loop_
_geom_angle_atom_site_label_1
_geom_angle_atom_site_label_2
_geom_angle_atom_site_label_3
_geom_angle
_geom_angle_site_symmetry_1
_geom_angle_site_symmetry_3
_geom_angle_publ_flag
N3 Cu1 O1 161.88(17) . . ?
N3 Cu1 N1 90.73(14) . . ?
O1 Cu1 N1 93.91(13) . . ?
N3 Cu1 N5 89.20(15) . . ?
O1 Cu1 N5 86.06(14) . . ?
N1 Cu1 N5 179.70(15) . . ?
N3 Cu1 O5 101.62(15) . . ?
O1 Cu1 O5 95.99(15) . . ?
N1 Cu1 O5 88.76(13) . . ?
N5 Cu1 O5 91.53(14) . . ?
N8 Cu2 N6 90.54(15) . . ?
N8 Cu2 O6 154.63(17) . . ?
N6 Cu2 O6 93.04(14) . . ?
N8 Cu2 N10 87.90(15) . . ?
N6 Cu2 N10 176.55(14) . . ?
O6 Cu2 N10 87.07(14) . . ?
N8 Cu2 O10 107.95(15) . . ?
N6 Cu2 O10 87.71(13) . . ?
O6 Cu2 O10 97.30(14) . . ?
N10 Cu2 O10 95.70(13) . . ?
O3 S1 O2 115.8(2) . . ?
O3 S1 O1 111.9(2) . . ?
O2 S1 O1 109.8(2) . . ?
O3 S1 C2 106.8(2) . . ?
O2 S1 C2 107.6(2) . . ?
O1 S1 C2 104.1(2) . . ?
O7 S2 O8 114.6(2) . . ?
O7 S2 O6 113.1(2) . . ?
O8 S2 O6 110.0(2) . . ?
O7 S2 C18 105.4(2) . . ?
O8 S2 C18 107.7(2) . . ?
O6 S2 C18 105.4(2) . . ?
S1 O1 Cu1 121.78(19) . . ?
C8 O4 C10 118.1(4) . . ?
C17A O5 Cu1 123.9(4) . . ?
C17A O5 H5O 114.8 . . ?
Cu1 O5 H5O 113.3 . . ?
S2 O6 Cu2 125.0(2) . . ?
C24 O9 C26 119.0(4) . . ?
Cu2 O10 H10D 117.1 . . ?
Cu2 O10 H10E 134.7 . . ?
H10D O10 H10E 102.2 . . ?
H11B O11 H11C 100.3 . . ?
H12B O12 H12C 111.5 . . ?
H13B O13 H13C 115.8 . . ?
N2 N1 C1 110.5(3) . . ?
N2 N1 Cu1 127.7(3) . . ?
C1 N1 Cu1 120.8(2) . . ?
N1 N2 C7 122.3(3) . . ?
C8 N3 Cu1 129.0(3) . . ?
C8 N3 H3N 109.6 . . ?
Cu1 N3 H3N 119.1 . . ?
C15 N5 C11 116.8(4) . . ?
C15 N5 Cu1 122.0(3) . . ?
C11 N5 Cu1 120.9(3) . . ?
N7 N6 C17 111.4(3) . . ?
N7 N6 Cu2 128.2(3) . . ?
C17 N6 Cu2 120.0(3) . . ?
N6 N7 C23 122.1(4) . . ?
C24 N8 Cu2 127.6(3) . . ?
C24 N8 H8N 114.9 . . ?
Cu2 N8 H8N 117.5 . . ?
C31 N10 C27 116.5(4) . . ?
C31 N10 Cu2 120.2(3) . . ?
C27 N10 Cu2 122.9(3) . . ?
C1 C2 C3 119.7(5) . . ?
C1 C2 S1 121.3(3) . . ?
C3 C2 S1 119.0(4) . . ?
C4 C3 C2 120.6(5) . . ?
C4 C3 H3A 119.7 . . ?
C2 C3 H3A 119.7 . . ?
C5 C4 C3 120.2(5) . . ?
C5 C4 H4A 119.9 . . ?
C3 C4 H4A 119.9 . . ?
C4 C5 C6 119.7(6) . . ?
C4 C5 H5A 120.1 . . ?
C6 C5 H5A 120.1 . . ?
C1 C6 C5 121.0(5) . . ?
C1 C6 H6A 119.5 . . ?
C5 C6 H6A 119.5 . . ?
N2 C7 C9 113.1(4) . . ?
N2 C7 C8 128.4(4) . . ?
C9 C7 C8 118.5(4) . . ?
N3 C8 O4 125.8(4) . . ?
N3 C8 C7 121.6(4) . . ?
O4 C8 C7 112.7(4) . . ?
N4 C9 C7 179.5(5) . . ?
O4 C10 H10A 109.5 . . ?
O4 C10 H10B 109.5 . . ?
H10A C10 H10B 109.5 . . ?
O4 C10 H10C 109.5 . . ?
H10A C10 H10C 109.5 . . ?
H10B C10 H10C 109.5 . . ?
N5 C11 C12 122.7(4) . . ?
N5 C11 H11A 118.6 . . ?
C12 C11 H11A 118.6 . . ?
C11 C12 C13 120.7(4) . . ?
C11 C12 H12A 119.6 . . ?
C13 C12 H12A 119.6 . . ?
C14 C13 C12 116.0(4) . . ?
C14 C13 C16 120.9(4) . . ?
C12 C13 C16 123.1(4) . . ?
C13 C14 C15 120.7(4) . . ?
C13 C14 H14A 119.7 . . ?
C15 C14 H14A 119.7 . . ?
N5 C15 C14 123.1(4) . . ?
N5 C15 H15A 118.5 . . ?
C14 C15 H15A 118.5 . . ?
C16 C16 C13 126.0(5) 2_677 . ?
C16 C16 H16A 117.0 2_677 . ?
C13 C16 H16A 117.0 . . ?
O5 C17A H17A 109.5 . . ?
O5 C17A H17B 109.5 . . ?
H17A C17A H17B 109.5 . . ?
O5 C17A H17C 109.5 . . ?
H17A C17A H17C 109.5 . . ?
H17B C17A H17C 109.5 . . ?
C18 C17 C22 118.9(4) . . ?
C18 C17 N6 120.7(4) . . ?
C22 C17 N6 120.2(4) . . ?
C17 C18 C19 119.9(5) . . ?
C17 C18 S2 121.1(3) . . ?
C19 C18 S2 118.8(4) . . ?
C6 C1 C2 118.7(4) . . ?
C6 C1 N1 120.8(4) . . ?
C2 C1 N1 120.5(4) . . ?
C20 C19 C18 119.5(5) . . ?
C20 C19 H19A 120.2 . . ?
C18 C19 H19A 120.2 . . ?
C21 C20 C19 120.7(5) . . ?
C21 C20 H20A 119.6 . . ?
C19 C20 H20A 119.6 . . ?
C20 C21 C22 120.2(5) . . ?
C20 C21 H21A 119.9 . . ?
C22 C21 H21A 119.9 . . ?
C21 C22 C17 120.6(5) . . ?
C21 C22 H22A 119.7 . . ?
C17 C22 H22A 119.7 . . ?
N7 C23 C25 114.2(4) . . ?
N7 C23 C24 128.1(4) . . ?
C25 C23 C24 117.6(4) . . ?
N8 C24 O9 125.3(4) . . ?
N8 C24 C23 122.2(4) . . ?
O9 C24 C23 112.5(4) . . ?
N9 C25 C23 179.1(5) . . ?
O9 C26 H26A 109.5 . . ?
O9 C26 H26B 109.5 . . ?
H26A C26 H26B 109.5 . . ?
O9 C26 H26C 109.5 . . ?
H26A C26 H26C 109.5 . . ?
H26B C26 H26C 109.5 . . ?
N10 C27 C28 123.0(4) . . ?
N10 C27 H27A 118.5 . . ?
C28 C27 H27A 118.5 . . ?
C27 C28 C29 121.0(5) . . ?
C27 C28 H28A 119.5 . . ?
C29 C28 H28A 119.5 . . ?
C30 C29 C28 115.2(4) . . ?
C30 C29 C32 121.0(4) . . ?
C28 C29 C32 123.8(4) . . ?
C31 C30 C29 120.9(4) . . ?
C31 C30 H30A 119.6 . . ?
C29 C30 H30A 119.6 . . ?
N10 C31 C30 123.4(4) . . ?
N10 C31 H31A 118.3 . . ?
C30 C31 H31A 118.3 . . ?
C32 C32 C29 125.7(5) 2_665 . ?
C32 C32 H32A 117.2 2_665 . ?
C29 C32 H32A 117.2 . . ?

loop_
_geom_bond_atom_site_label_1
_geom_bond_atom_site_label_2
_geom_bond_distance
_geom_bond_site_symmetry_2
_geom_bond_publ_flag
Cu1 N3 1.920(4) . ?
Cu1 O1 1.964(3) . ?
Cu1 N1 1.987(3) . ?
Cu1 N5 2.009(3) . ?
Cu1 O5 2.291(3) . ?
Cu2 N8 1.929(4) . ?
Cu2 N6 1.977(3) . ?
Cu2 O6 1.983(3) . ?
Cu2 N10 2.019(3) . ?
Cu2 O10 2.234(3) . ?
S1 O3 1.409(4) . ?
S1 O2 1.439(4) . ?
S1 O1 1.476(3) . ?
S1 C2 1.751(5) . ?
S2 O7 1.433(3) . ?
S2 O8 1.435(3) . ?
S2 O6 1.475(3) . ?
S2 C18 1.760(5) . ?
O4 C8 1.333(5) . ?
O4 C10 1.435(6) . ?
O5 C17A 1.395(8) . ?
O5 H5O 0.8500 . ?
O9 C24 1.337(5) . ?
O9 C26 1.436(6) . ?
O10 H10D 0.8500 . ?
O10 H10E 0.8500 . ?
O11 H11B 0.8486 . ?
O11 H11C 0.8491 . ?
O12 H12B 0.8417 . ?
O12 H12C 0.8191 . ?
O13 H13B 0.7949 . ?
O13 H13C 0.8256 . ?
N1 N2 1.302(4) . ?
N1 C1 1.435(5) . ?
N2 C7 1.328(5) . ?
N3 C8 1.283(5) . ?
N3 H3N 0.9000 . ?
N4 C9 1.139(5) . ?
N5 C15 1.317(6) . ?
N5 C11 1.346(6) . ?
N6 N7 1.299(5) . ?
N6 C17 1.429(5) . ?
N7 C23 1.324(5) . ?
N8 C24 1.286(6) . ?
N8 H8N 0.9000 . ?
N9 C25 1.137(6) . ?
N10 C31 1.329(6) . ?
N10 C27 1.336(6) . ?
C2 C1 1.386(6) . ?
C2 C3 1.392(7) . ?
C3 C4 1.366(8) . ?
C3 H3A 0.9300 . ?
C4 C5 1.362(8) . ?
C4 H4A 0.9300 . ?
C5 C6 1.389(7) . ?
C5 H5A 0.9300 . ?
C6 C1 1.377(6) . ?
C6 H6A 0.9300 . ?
C7 C9 1.433(6) . ?
C7 C8 1.449(6) . ?
C10 H10A 0.9600 . ?
C10 H10B 0.9600 . ?
C10 H10C 0.9600 . ?
C11 C12 1.360(6) . ?
C11 H11A 0.9300 . ?
C12 C13 1.381(7) . ?
C12 H12A 0.9300 . ?
C13 C14 1.368(6) . ?
C13 C16 1.471(6) . ?
C14 C15 1.377(6) . ?
C14 H14A 0.9300 . ?
C15 H15A 0.9300 . ?
C16 C16 1.289(8) 2_677 ?
C16 H16A 0.9300 . ?
C17A H17A 0.9600 . ?
C17A H17B 0.9600 . ?
C17A H17C 0.9600 . ?
C17 C18 1.389(6) . ?
C17 C22 1.390(6) . ?
C18 C19 1.397(6) . ?
C19 C20 1.383(7) . ?
C19 H19A 0.9300 . ?
C20 C21 1.360(8) . ?
C20 H20A 0.9300 . ?
C21 C22 1.380(7) . ?
C21 H21A 0.9300 . ?
C22 H22A 0.9300 . ?
C23 C25 1.430(6) . ?
C23 C24 1.445(6) . ?
C26 H26A 0.9600 . ?
C26 H26B 0.9600 . ?
C26 H26C 0.9600 . ?
C27 C28 1.358(7) . ?
C27 H27A 0.9300 . ?
C28 C29 1.387(6) . ?
C28 H28A 0.9300 . ?
C29 C30 1.380(6) . ?
C29 C32 1.452(6) . ?
C30 C31 1.359(6) . ?
C30 H30A 0.9300 . ?
C31 H31A 0.9300 . ?
C32 C32 1.322(9) 2_665 ?
C32 H32A 0.9300 . ?

loop_
_geom_torsion_atom_site_label_1
_geom_torsion_atom_site_label_2
_geom_torsion_atom_site_label_3
_geom_torsion_atom_site_label_4
_geom_torsion
_geom_torsion_site_symmetry_1
_geom_torsion_site_symmetry_2
_geom_torsion_site_symmetry_3
_geom_torsion_site_symmetry_4
_geom_torsion_publ_flag
O3 S1 O1 Cu1 56.7(3) . . . . ?
O2 S1 O1 Cu1 -173.2(3) . . . . ?
C2 S1 O1 Cu1 -58.3(3) . . . . ?
O7 S2 O6 Cu2 67.4(3) . . . . ?
O8 S2 O6 Cu2 -163.1(2) . . . . ?
C18 S2 O6 Cu2 -47.3(3) . . . . ?
C1 N1 N2 C7 170.9(4) . . . . ?
Cu1 N1 N2 C7 2.0(5) . . . . ?
C17 N6 N7 C23 173.0(4) . . . . ?
Cu2 N6 N7 C23 0.7(6) . . . . ?
O3 S1 C2 C1 -66.0(4) . . . . ?
O2 S1 C2 C1 169.0(3) . . . . ?
O1 S1 C2 C1 52.5(4) . . . . ?
O3 S1 C2 C3 112.7(4) . . . . ?
O2 S1 C2 C3 -12.3(4) . . . . ?
O1 S1 C2 C3 -128.8(4) . . . . ?
C1 C2 C3 C4 0.4(7) . . . . ?
S1 C2 C3 C4 -178.3(4) . . . . ?
C2 C3 C4 C5 -2.1(8) . . . . ?
C3 C4 C5 C6 1.4(9) . . . . ?
C4 C5 C6 C1 1.1(8) . . . . ?
N1 N2 C7 C9 177.0(4) . . . . ?
N1 N2 C7 C8 -6.1(7) . . . . ?
Cu1 N3 C8 O4 -179.4(3) . . . . ?
Cu1 N3 C8 C7 1.1(7) . . . . ?
C10 O4 C8 N3 -7.0(7) . . . . ?
C10 O4 C8 C7 172.4(4) . . . . ?
N2 C7 C8 N3 4.6(7) . . . . ?
C9 C7 C8 N3 -178.7(4) . . . . ?
N2 C7 C8 O4 -174.9(4) . . . . ?
C9 C7 C8 O4 1.8(6) . . . . ?
C15 N5 C11 C12 -1.3(8) . . . . ?
Cu1 N5 C11 C12 -175.1(5) . . . . ?
N5 C11 C12 C13 1.6(10) . . . . ?
C11 C12 C13 C14 -0.6(8) . . . . ?
C11 C12 C13 C16 177.3(5) . . . . ?
C12 C13 C14 C15 -0.6(7) . . . . ?
C16 C13 C14 C15 -178.6(4) . . . . ?
C11 N5 C15 C14 0.0(7) . . . . ?
Cu1 N5 C15 C14 173.7(3) . . . . ?
C13 C14 C15 N5 1.0(7) . . . . ?
C14 C13 C16 C16 173.2(6) . . . 2_677 ?
C12 C13 C16 C16 -4.6(10) . . . 2_677 ?
N7 N6 C17 C18 141.5(4) . . . . ?
Cu2 N6 C17 C18 -45.4(5) . . . . ?
N7 N6 C17 C22 -41.7(5) . . . . ?
Cu2 N6 C17 C22 131.3(4) . . . . ?
C22 C17 C18 C19 3.6(6) . . . . ?
N6 C17 C18 C19 -179.6(4) . . . . ?
C22 C17 C18 S2 178.6(3) . . . . ?
N6 C17 C18 S2 -4.6(6) . . . . ?
O7 S2 C18 C17 -68.9(4) . . . . ?
O8 S2 C18 C17 168.4(3) . . . . ?
O6 S2 C18 C17 51.0(4) . . . . ?
O7 S2 C18 C19 106.1(4) . . . . ?
O8 S2 C18 C19 -16.6(4) . . . . ?
O6 S2 C18 C19 -134.0(4) . . . . ?
C5 C6 C1 C2 -2.8(7) . . . . ?
C5 C6 C1 N1 179.5(4) . . . . ?
C3 C2 C1 C6 2.0(6) . . . . ?
S1 C2 C1 C6 -179.3(3) . . . . ?
C3 C2 C1 N1 179.8(4) . . . . ?
S1 C2 C1 N1 -1.6(5) . . . . ?
N2 N1 C1 C6 -35.1(5) . . . . ?
Cu1 N1 C1 C6 134.7(4) . . . . ?
N2 N1 C1 C2 147.2(4) . . . . ?
Cu1 N1 C1 C2 -43.0(5) . . . . ?
C17 C18 C19 C20 -1.8(7) . . . . ?
S2 C18 C19 C20 -176.9(4) . . . . ?
C18 C19 C20 C21 -0.5(7) . . . . ?
C19 C20 C21 C22 0.9(8) . . . . ?
C20 C21 C22 C17 0.9(8) . . . . ?
C18 C17 C22 C21 -3.2(7) . . . . ?
N6 C17 C22 C21 180.0(4) . . . . ?
N6 N7 C23 C25 175.7(4) . . . . ?
N6 N7 C23 C24 -8.3(7) . . . . ?
Cu2 N8 C24 O9 -171.9(3) . . . . ?
Cu2 N8 C24 C23 9.0(6) . . . . ?
C26 O9 C24 N8 -1.0(7) . . . . ?
C26 O9 C24 C23 178.2(4) . . . . ?
N7 C23 C24 N8 3.3(7) . . . . ?
C25 C23 C24 N8 179.2(4) . . . . ?
N7 C23 C24 O9 -175.9(4) . . . . ?
C25 C23 C24 O9 0.0(5) . . . . ?
C31 N10 C27 C28 0.1(8) . . . . ?
Cu2 N10 C27 C28 -171.9(5) . . . . ?
N10 C27 C28 C29 2.2(10) . . . . ?
C27 C28 C29 C30 -2.6(8) . . . . ?
C27 C28 C29 C32 175.3(5) . . . . ?
C28 C29 C30 C31 0.9(7) . . . . ?
C32 C29 C30 C31 -177.1(5) . . . . ?
C27 N10 C31 C30 -1.9(8) . . . . ?
Cu2 N10 C31 C30 170.3(4) . . . . ?
C29 C30 C31 N10 1.5(8) . . . . ?
C30 C29 C32 C32 165.2(6) . . . 2_665 ?
C28 C29 C32 C32 -12.6(9) . . . 2_665 ?
